data_4133211
loop_
_publ_author_name
'Choi, Yejin'
'Noh, Kyungkyou'
'Lee, Jisu'
'Kim, Jaheon'

_publ_section_title
;
 Porosity Properties of the Conformers of Sodalite-like Zeolitic
 Imidazolate Frameworks.
;
_journal_issue 44
_journal_name_full 'Journal of the American Chemical Society'
_journal_page_first 14586
_journal_page_last 14589
_journal_paper_doi 10.1021/jacs.8b08997
_journal_volume 140
_journal_year 2018
_chemical_formula_moiety 'C12 H8 N12 O8 Zn2 [+ solvent]'
_chemical_formula_sum 'C12 H8 N12 O8 Zn2'
_chemical_formula_weight 579.04
_space_group_crystal_system cubic
_space_group_IT_number 206
_space_group_name_Hall '-I 2b 2c 3'
_space_group_name_H-M_alt 'I a -3'
_atom_sites_solution_hydrogens geom
_audit_creation_method SHELXL-2018/3
_cell_angle_alpha 90
_cell_angle_beta 90
_cell_angle_gamma 90
_cell_formula_units_Z 48
_cell_length_a 34.6372(2)
_cell_length_b 34.6372(2)
_cell_length_c 34.6372(2)
_cell_measurement_reflns_used 95913
_cell_measurement_temperature 296(2)
_cell_measurement_theta_max 27.119
_cell_measurement_theta_min 0.831
_cell_volume 41555.5(4)
_computing_cell_refinement 'Bruker SAINT'
_computing_data_collection 'Bruker SMART'
_computing_data_reduction 'Bruker SAINT'
_computing_molecular_graphics 'Bruker SHELX-TL XP'
_computing_publication_material 'SHELX ciftab'
_computing_structure_refinement 'SHELXL-2018/3 (Sheldrick, 2018)'
_computing_structure_solution SHELX-S
_diffrn_ambient_temperature 296(2)
_diffrn_measured_fraction_theta_full 1.000
_diffrn_measured_fraction_theta_max 0.999
_diffrn_measurement_device_type 'Bruker SMART CCD'
_diffrn_measurement_method 'omega scan'
_diffrn_radiation_type MoK\a
_diffrn_radiation_wavelength 0.71073
_diffrn_reflns_av_R_equivalents 0.0788
_diffrn_reflns_av_unetI/netI 0.0465
_diffrn_reflns_Laue_measured_fraction_full 1.000
_diffrn_reflns_Laue_measured_fraction_max 0.999
_diffrn_reflns_limit_h_max 44
_diffrn_reflns_limit_h_min -44
_diffrn_reflns_limit_k_max 37
_diffrn_reflns_limit_k_min -38
_diffrn_reflns_limit_l_max 36
_diffrn_reflns_limit_l_min -39
_diffrn_reflns_number 95913
_diffrn_reflns_point_group_measured_fraction_full 1.000
_diffrn_reflns_point_group_measured_fraction_max 0.999
_diffrn_reflns_theta_full 25.242
_diffrn_reflns_theta_max 27.119
_diffrn_reflns_theta_min 0.831
_exptl_absorpt_coefficient_mu 1.427
_exptl_absorpt_correction_type none
_exptl_crystal_colour 'light yellow'
_exptl_crystal_density_diffrn 1.111
_exptl_crystal_density_meas ?
_exptl_crystal_description block
_exptl_crystal_F_000 13824
_exptl_crystal_size_max 0.400
_exptl_crystal_size_mid 0.200
_exptl_crystal_size_min 0.200
_refine_diff_density_max 1.125
_refine_diff_density_min -0.290
_refine_diff_density_rms 0.079
_refine_ls_extinction_method none
_refine_ls_goodness_of_fit_ref 1.015
_refine_ls_hydrogen_treatment constr
_refine_ls_matrix_type full
_refine_ls_number_parameters 309
_refine_ls_number_reflns 7678
_refine_ls_number_restraints 0
_refine_ls_restrained_S_all 1.015
_refine_ls_R_factor_all 0.0828
_refine_ls_R_factor_gt 0.0487
_refine_ls_shift/su_max 0.000
_refine_ls_shift/su_mean 0.000
_refine_ls_structure_factor_coef Fsqd
_refine_ls_weighting_details 'w=1/[\s^2^(Fo^2^)+(0.0703P)^2^+53.8457P] where P=(Fo^2^+2Fc^2^)/3'
_refine_ls_weighting_scheme calc
_refine_ls_wR_factor_gt 0.1200
_refine_ls_wR_factor_ref 0.1391
_reflns_Friedel_coverage 0.000
_reflns_number_gt 5293
_reflns_number_total 7678
_reflns_threshold_expression 'I > 2\s(I)'
_cod_data_source_file ja8b08997_si_005.cif
_cod_data_source_block b-ZIF-65(Zn)_RT
_cod_depositor_comments
;
The following automatic conversions were performed:

data item '_exptl_crystal_density_meas' value 'none' was changed to
'?' -- the value is perceived as not measured.

Automatic conversion script
Id: cif_fix_values 6909 2019-04-08 15:41:33Z antanas 
;
_cod_original_cell_volume 41555.5(7)
_cod_database_code 4133211
_shelx_shelxl_version_number 2018/3
_shelx_space_group_comment
;
The symmetry employed for this shelxl refinement is uniquely defined
by the following loop, which should always be used as a source of
symmetry information in preference to the above space-group names.
They are only intended as comments.
;
_shelx_estimated_absorpt_t_min 0.599
_shelx_estimated_absorpt_t_max 0.763

loop_
_space_group_symop_operation_xyz
'x, y, z'
'-x+1/2, -y, z+1/2'
'-x, y+1/2, -z+1/2'
'x+1/2, -y+1/2, -z'
'z, x, y'
'z+1/2, -x+1/2, -y'
'-z+1/2, -x, y+1/2'
'-z, x+1/2, -y+1/2'
'y, z, x'
'-y, z+1/2, -x+1/2'
'y+1/2, -z+1/2, -x'
'-y+1/2, -z, x+1/2'
'x+1/2, y+1/2, z+1/2'
'-x+1, -y+1/2, z+1'
'-x+1/2, y+1, -z+1'
'x+1, -y+1, -z+1/2'
'z+1/2, x+1/2, y+1/2'
'z+1, -x+1, -y+1/2'
'-z+1, -x+1/2, y+1'
'-z+1/2, x+1, -y+1'
'y+1/2, z+1/2, x+1/2'
'-y+1/2, z+1, -x+1'
'y+1, -z+1, -x+1/2'
'-y+1, -z+1/2, x+1'
'-x, -y, -z'
'x-1/2, y, -z-1/2'
'x, -y-1/2, z-1/2'
'-x-1/2, y-1/2, z'
'-z, -x, -y'
'-z-1/2, x-1/2, y'
'z-1/2, x, -y-1/2'
'z, -x-1/2, y-1/2'
'-y, -z, -x'
'y, -z-1/2, x-1/2'
'-y-1/2, z-1/2, x'
'y-1/2, z, -x-1/2'
'-x+1/2, -y+1/2, -z+1/2'
'x, y+1/2, -z'
'x+1/2, -y, z'
'-x, y, z+1/2'
'-z+1/2, -x+1/2, -y+1/2'
'-z, x, y+1/2'
'z, x+1/2, -y'
'z+1/2, -x, y'
'-y+1/2, -z+1/2, -x+1/2'
'y+1/2, -z, x'
'-y, z, x+1/2'
'y, z+1/2, -x'

loop_
_atom_site_label
_atom_site_type_symbol
_atom_site_fract_x
_atom_site_fract_y
_atom_site_fract_z
_atom_site_U_iso_or_equiv
_atom_site_adp_type
_atom_site_occupancy
_atom_site_site_symmetry_order
_atom_site_calc_flag
_atom_site_refinement_flags_posn
_atom_site_refinement_flags_adp
_atom_site_refinement_flags_occupancy
Zn1 Zn 0.000000 0.750000 0.11672(3) 0.0366(2) Uani 1 2 d S T P
Zn2 Zn 0.000000 0.750000 -0.13323(3) 0.0356(2) Uani 1 2 d S T P
Zn3 Zn 0.12511(2) 0.75873(2) -0.00807(2) 0.03753(14) Uani 1 1 d . . .
C1 C 0.08383(15) 0.72803(17) 0.10170(16) 0.0543(14) Uani 1 1 d . . .
H1 H 0.085989 0.714031 0.124504 0.065 Uiso 1 1 calc R U .
C2 C 0.11130(16) 0.73066(17) 0.07354(17) 0.0557(15) Uani 1 1 d . . .
H2 H 0.135398 0.718851 0.074451 0.067 Uiso 1 1 calc R U .
C3 C 0.06350(14) 0.76325(14) 0.05623(15) 0.0385(12) Uani 1 1 d . . .
C4 C 0.10505(17) 0.78798(18) -0.08835(17) 0.0646(17) Uani 1 1 d . . .
H4 H 0.126503 0.804118 -0.088638 0.077 Uiso 1 1 calc R U .
C5 C 0.07806(17) 0.78599(17) -0.11617(16) 0.0615(17) Uani 1 1 d . . .
H5 H 0.077652 0.800234 -0.138929 0.074 Uiso 1 1 calc R U .
C6 C 0.06368(15) 0.74732(15) -0.07047(16) 0.0385(12) Uani 1 1 d . . .
C7 C 0.14504(17) 0.67951(17) -0.03867(19) 0.0694(19) Uani 1 1 d . . .
H7 H 0.123729 0.679260 -0.055003 0.083 Uiso 1 1 calc R U .
C8 C 0.17302(18) 0.65140(17) -0.03676(19) 0.0677(18) Uani 1 1 d . . .
H8 H 0.173793 0.629131 -0.051740 0.081 Uiso 1 1 calc R U .
C9 C 0.18665(15) 0.69546(16) 0.00155(15) 0.0383(12) Uani 1 1 d . . .
C10 C 0.02080(18) 0.66537(16) 0.13116(16) 0.0604(16) Uani 1 1 d . . .
H10 H 0.034605 0.663089 0.108245 0.072 Uiso 1 1 calc R U .
C11 C 0.01787(17) 0.63695(17) 0.15930(17) 0.0631(17) Uani 1 1 d . . .
H11 H 0.028879 0.612495 0.158084 0.076 Uiso 1 1 calc R U .
C12 C -0.01238(15) 0.68563(15) 0.17627(15) 0.0410(13) Uani 1 1 d . . .
N1 N 0.05231(13) 0.74972(12) 0.09051(14) 0.0403(11) Uani 1 1 d . . .
N2 N 0.09817(13) 0.75337(13) 0.04355(14) 0.0462(12) Uani 1 1 d . . .
N3 N 0.03998(13) 0.78822(12) 0.03454(13) 0.0496(11) Uani 1 1 d . . .
N4 N 0.09591(12) 0.76229(14) -0.05932(13) 0.0462(12) Uani 1 1 d . . .
N5 N 0.05068(13) 0.75859(13) -0.10465(13) 0.0426(11) Uani 1 1 d . . .
N6 N 0.04404(13) 0.71810(12) -0.04970(13) 0.0472(11) Uani 1 1 d . . .
N7 N 0.15352(12) 0.70743(14) -0.01304(14) 0.0484(12) Uani 1 1 d . . .
N8 N 0.19945(14) 0.66145(14) -0.00937(14) 0.0471(12) Uani 1 1 d . . .
N9 N 0.20706(12) 0.71769(12) 0.03004(13) 0.0463(10) Uani 1 1 d . . .
N10 N 0.00068(12) 0.69657(13) 0.14207(14) 0.0453(12) Uani 1 1 d . . .
N11 N -0.00399(12) 0.65101(12) 0.18920(15) 0.0428(12) Uani 1 1 d . . .
N12 N -0.03941(13) 0.71011(13) 0.19822(12) 0.0503(11) Uani 1 1 d . . .
O1 O 0.00700(12) 0.79566(14) 0.04735(14) 0.0732(14) Uani 1 1 d . . .
O2 O 0.05216(13) 0.80112(13) 0.00407(12) 0.0653(12) Uani 1 1 d . . .
O3 O 0.05740(13) 0.70903(13) -0.01801(13) 0.0701(13) Uani 1 1 d . . .
O4 O 0.01454(13) 0.70479(13) -0.06385(12) 0.0716(13) Uani 1 1 d . . .
O5 O 0.19390(12) 0.75010(12) 0.03918(13) 0.0609(12) Uani 1 1 d . . .
O6 O 0.23596(13) 0.70329(13) 0.04502(13) 0.0675(12) Uani 1 1 d . . .
O7 O -0.04646(13) 0.74239(13) 0.18461(14) 0.0697(13) Uani 1 1 d . . .
O8 O -0.05315(13) 0.69761(13) 0.22791(12) 0.0718(13) Uani 1 1 d . . .

loop_
_atom_site_aniso_label
_atom_site_aniso_U_11
_atom_site_aniso_U_22
_atom_site_aniso_U_33
_atom_site_aniso_U_23
_atom_site_aniso_U_13
_atom_site_aniso_U_12
Zn1 0.0388(6) 0.0331(5) 0.0379(6) 0.000 0.000 0.0012(3)
Zn2 0.0363(5) 0.0355(5) 0.0350(6) 0.000 0.000 -0.0019(4)
Zn3 0.0312(3) 0.0410(5) 0.0404(5) -0.00109(19) -0.0012(3) -0.0009(3)
C1 0.046(3) 0.065(4) 0.052(3) 0.005(3) 0.002(3) 0.011(3)
C2 0.039(3) 0.064(4) 0.064(4) 0.007(3) 0.003(3) 0.001(3)
C3 0.030(3) 0.040(3) 0.046(3) 0.001(2) -0.003(2) 0.003(2)
C4 0.054(4) 0.077(4) 0.062(4) 0.019(3) -0.014(3) -0.022(3)
C5 0.062(4) 0.070(4) 0.052(4) 0.023(3) -0.014(3) -0.021(3)
C6 0.030(3) 0.055(3) 0.031(3) 0.009(2) -0.003(2) -0.006(2)
C7 0.054(4) 0.064(4) 0.091(5) -0.025(3) -0.025(3) 0.016(3)
C8 0.063(4) 0.052(4) 0.088(5) -0.020(3) -0.025(3) 0.005(3)
C9 0.038(3) 0.038(3) 0.038(3) -0.001(2) 0.006(2) 0.000(2)
C10 0.085(5) 0.047(4) 0.049(4) -0.001(3) 0.024(3) 0.008(3)
C11 0.074(4) 0.051(4) 0.064(4) 0.000(3) 0.020(3) 0.018(3)
C12 0.044(3) 0.038(3) 0.040(3) 0.006(2) -0.001(2) -0.008(2)
N1 0.034(3) 0.044(3) 0.043(3) -0.0020(18) 0.000(2) 0.0020(18)
N2 0.041(3) 0.053(3) 0.045(3) 0.0044(19) 0.003(2) 0.004(2)
N3 0.054(3) 0.036(3) 0.058(3) 0.000(2) 0.003(2) 0.005(2)
N4 0.039(3) 0.058(3) 0.042(3) 0.017(2) -0.004(2) -0.007(2)
N5 0.040(3) 0.052(3) 0.036(3) -0.0015(19) -0.0018(19) -0.008(2)
N6 0.050(3) 0.049(3) 0.042(3) 0.0029(19) 0.004(2) -0.008(2)
N7 0.031(3) 0.052(3) 0.062(3) -0.019(2) -0.010(2) 0.007(2)
N8 0.044(3) 0.038(3) 0.059(3) -0.006(2) 0.002(2) 0.004(2)
N9 0.037(3) 0.041(3) 0.060(3) -0.0018(19) 0.002(2) 0.000(2)
N10 0.055(3) 0.040(3) 0.041(3) -0.002(2) 0.008(2) -0.003(2)
N11 0.042(3) 0.037(3) 0.049(3) 0.005(2) 0.0055(19) -0.0003(19)
N12 0.056(3) 0.042(3) 0.053(3) 0.005(2) 0.003(2) 0.003(2)
O1 0.056(3) 0.095(4) 0.068(3) 0.019(2) 0.011(2) 0.022(2)
O2 0.072(3) 0.072(3) 0.052(3) 0.025(2) 0.011(2) 0.006(2)
O3 0.074(3) 0.074(3) 0.063(3) 0.027(2) -0.018(2) -0.018(2)
O4 0.064(3) 0.082(3) 0.069(3) 0.015(2) -0.017(2) -0.037(2)
O5 0.045(2) 0.066(3) 0.071(3) -0.016(2) -0.006(2) 0.0059(19)
O6 0.064(3) 0.067(3) 0.072(3) -0.010(2) -0.021(2) 0.010(2)
O7 0.070(3) 0.056(3) 0.083(4) 0.006(2) 0.012(2) 0.017(2)
O8 0.079(3) 0.076(3) 0.061(3) 0.008(2) 0.036(2) 0.008(2)

loop_
_atom_type_symbol
_atom_type_description
_atom_type_scat_dispersion_real
_atom_type_scat_dispersion_imag
_atom_type_scat_source
C C 0.0033 0.0016 'International Tables Vol C Tables 4.2.6.8 and 6.1.1.4'
H H 0.0000 0.0000 'International Tables Vol C Tables 4.2.6.8 and 6.1.1.4'
N N 0.0061 0.0033 'International Tables Vol C Tables 4.2.6.8 and 6.1.1.4'
O O 0.0106 0.0060 'International Tables Vol C Tables 4.2.6.8 and 6.1.1.4'
Zn Zn 0.2839 1.4301 'International Tables Vol C Tables 4.2.6.8 and 6.1.1.4'

loop_
_geom_angle_atom_site_label_1
_geom_angle_atom_site_label_2
_geom_angle_atom_site_label_3
_geom_angle
_geom_angle_site_symmetry_1
_geom_angle_site_symmetry_3
N1 Zn1 N1 126.8(3) 14_464 .
N1 Zn1 N10 101.92(15) 14_464 .
N1 Zn1 N10 100.21(15) . .
N1 Zn1 N10 100.21(15) 14_464 14_464
N1 Zn1 N10 101.92(15) . 14_464
N10 Zn1 N10 129.3(3) . 14_464
N8 Zn2 N8 122.5(3) 8 18_455
N8 Zn2 N5 104.2(2) 8 14_464
N8 Zn2 N5 102.83(19) 18_455 14_464
N8 Zn2 N5 102.83(19) 8 .
N8 Zn2 N5 104.2(2) 18_455 .
N5 Zn2 N5 121.8(3) 14_464 .
N11 Zn3 N2 103.0(2) 46_465 .
N11 Zn3 N7 124.74(19) 46_465 .
N2 Zn3 N7 102.53(18) . .
N11 Zn3 N4 103.09(16) 46_465 .
N2 Zn3 N4 122.9(2) . .
N7 Zn3 N4 102.6(2) . .
C2 C1 N1 108.3(5) . .
C1 C2 N2 110.2(5) . .
N2 C3 N1 117.9(4) . .
N2 C3 N3 120.5(5) . .
N1 C3 N3 121.6(5) . .
C5 C4 N4 109.3(5) . .
C4 C5 N5 107.5(5) . .
N4 C6 N5 116.3(4) . .
N4 C6 N6 123.4(5) . .
N5 C6 N6 120.1(5) . .
N7 C7 C8 108.9(5) . .
N8 C8 C7 109.0(5) . .
N8 C9 N7 117.7(5) . .
N8 C9 N9 120.8(5) . .
N7 C9 N9 121.5(5) . .
N10 C10 C11 109.6(5) . .
N11 C11 C10 108.6(5) . .
N11 C12 N10 119.4(5) . .
N11 C12 N12 119.3(5) . .
N10 C12 N12 120.9(5) . .
C3 N1 C1 102.2(5) . .
C3 N1 Zn1 131.0(4) . .
C1 N1 Zn1 125.7(4) . .
C3 N2 C2 101.3(5) . .
C3 N2 Zn3 133.4(4) . .
C2 N2 Zn3 124.4(4) . .
O2 N3 O1 123.1(5) . .
O2 N3 C3 119.1(5) . .
O1 N3 C3 117.8(5) . .
C6 N4 C4 103.9(5) . .
C6 N4 Zn3 131.5(4) . .
C4 N4 Zn3 123.9(4) . .
C6 N5 C5 103.0(4) . .
C6 N5 Zn2 133.1(4) . .
C5 N5 Zn2 123.0(4) . .
O4 N6 O3 125.1(4) . .
O4 N6 C6 117.8(5) . .
O3 N6 C6 117.0(5) . .
C9 N7 C7 102.5(5) . .
C9 N7 Zn3 131.4(4) . .
C7 N7 Zn3 125.2(4) . .
C9 N8 C8 101.7(5) . .
C9 N8 Zn2 132.5(4) . 11_455
C8 N8 Zn2 124.5(4) . 11_455
O6 N9 O5 123.5(5) . .
O6 N9 C9 118.1(5) . .
O5 N9 C9 118.4(4) . .
C12 N10 C10 101.5(5) . .
C12 N10 Zn1 129.7(4) . .
C10 N10 Zn1 127.9(4) . .
C12 N11 C11 100.9(5) . .
C12 N11 Zn3 134.0(4) . 43_556
C11 N11 Zn3 123.7(4) . 43_556
O8 N12 O7 124.6(5) . .
O8 N12 C12 118.8(5) . .
O7 N12 C12 116.6(4) . .

loop_
_geom_bond_atom_site_label_1
_geom_bond_atom_site_label_2
_geom_bond_distance
_geom_bond_site_symmetry_2
Zn1 N1 2.027(5) 14_464
Zn1 N1 2.027(5) .
Zn1 N10 2.048(5) .
Zn1 N10 2.049(5) 14_464
Zn2 N8 2.031(5) 8
Zn2 N8 2.031(5) 18_455
Zn2 N5 2.037(4) 14_464
Zn2 N5 2.037(4) .
Zn3 N11 2.019(5) 46_465
Zn3 N2 2.025(5) .
Zn3 N7 2.039(5) .
Zn3 N4 2.046(5) .
C1 C2 1.365(7) .
C1 N1 1.381(7) .
C2 N2 1.380(7) .
C3 N2 1.324(7) .
C3 N1 1.334(7) .
C3 N3 1.406(6) .
C4 C5 1.344(7) .
C4 N4 1.379(7) .
C5 N5 1.400(6) .
C6 N4 1.290(7) .
C6 N5 1.325(7) .
C6 N6 1.416(6) .
C7 N7 1.345(7) .
C7 C8 1.376(8) .
C8 N8 1.364(7) .
C9 N8 1.314(7) .
C9 N7 1.320(7) .
C9 N9 1.437(6) .
C10 N10 1.340(7) .
C10 C11 1.389(7) .
C11 N11 1.372(7) .
C12 N11 1.313(7) .
C12 N10 1.323(7) .
C12 N12 1.474(6) .
N3 O2 1.221(6) .
N3 O1 1.252(6) .
N6 O4 1.223(6) .
N6 O3 1.232(5) .
N9 O6 1.233(5) .
N9 O5 1.252(6) .
N12 O8 1.213(5) .
N12 O7 1.238(6) .
